data_7054082
loop_
_publ_author_name
'Belhadj, Esmah'
'El-Ghayoury, Abdelkrim'
'Ripaud, Emilie'
'Zorina, Leokadiya'
'Allain, Magali'
'Batail, Patrick'
'Mazari, Miloud'
'Sall\'e, Marc'

_publ_section_title
;
 Terpyridine--tetrathiafulvalene hybrid ligands and their electroactive
 metal complexes
;
_journal_issue 5
_journal_name_full 'New Journal of Chemistry'
_journal_page_first 1427
_journal_paper_doi 10.1039/c3nj00041a
_journal_volume 37
_journal_year 2013
_chemical_formula_moiety 'C26 H22 Cl2 N4 O S8 Zn, C1 H4 O'
_chemical_formula_sum 'C27 H26 Cl2 N4 O2 S8 Zn'
_chemical_formula_weight 831.27
_chemical_name_systematic
;
?
;
_space_group_IT_number 2
_symmetry_cell_setting triclinic
_symmetry_space_group_name_Hall '-P 1'
_symmetry_space_group_name_H-M 'P -1'
_atom_sites_solution_hydrogens geom
_atom_sites_solution_primary direct
_atom_sites_solution_secondary difmap
_audit_creation_method SHELXL-97
_cell_angle_alpha 96.439(7)
_cell_angle_beta 90.342(7)
_cell_angle_gamma 110.707(8)
_cell_formula_units_Z 2
_cell_length_a 8.1990(8)
_cell_length_b 11.455(1)
_cell_length_c 19.958(2)
_cell_measurement_reflns_used 26098
_cell_measurement_temperature 180(2)
_cell_measurement_theta_max 29.01
_cell_measurement_theta_min 2.82
_cell_volume 1740.2(3)
_computing_cell_refinement 'Dirax/lsq (Duisenberg & Schreurs, 1989-2000)'
_computing_data_collection 'Collect (Nonius BV, 1997-2000)'
_computing_data_reduction 'EvalCCD (Duisenberg & Schreurs 1990-2000)'
_computing_molecular_graphics 'DIAMOND 3.2g (Crystal Impact GbR 2005)'
_computing_publication_material 'WinGX publication routines (Farrugia, 1999)'
_computing_structure_refinement 'SHELXL-97 (Sheldrick, 1997)'
_computing_structure_solution 'SHELXS-97 (Sheldrick, 1997)'
_diffrn_ambient_temperature 180(2)
_diffrn_detector_area_resol_mean 9
_diffrn_measured_fraction_theta_full 0.994
_diffrn_measured_fraction_theta_max 0.994
_diffrn_measurement_device_type KappaCCD
_diffrn_measurement_method CCD
_diffrn_radiation_monochromator 'horizontally mounted graphite crystal'
_diffrn_radiation_source 'fine-focus sealed tube'
_diffrn_radiation_type MoK\a
_diffrn_radiation_wavelength 0.71073
_diffrn_reflns_av_R_equivalents 0.0744
_diffrn_reflns_av_sigmaI/netI 0.0548
_diffrn_reflns_limit_h_max 11
_diffrn_reflns_limit_h_min -11
_diffrn_reflns_limit_k_max 15
_diffrn_reflns_limit_k_min -15
_diffrn_reflns_limit_l_max 27
_diffrn_reflns_limit_l_min -27
_diffrn_reflns_number 53602
_diffrn_reflns_theta_full 29.01
_diffrn_reflns_theta_max 29.01
_diffrn_reflns_theta_min 2.82
_exptl_absorpt_coefficient_mu 1.373
_exptl_absorpt_correction_T_max 0.803
_exptl_absorpt_correction_T_min 0.682
_exptl_absorpt_correction_type multi-scan
_exptl_absorpt_process_details
;
'(SADABS (Sheldrick, Bruker, 2008))'
;
_exptl_crystal_colour orange
_exptl_crystal_density_diffrn 1.586
_exptl_crystal_density_method 'not measured'
_exptl_crystal_description prism
_exptl_crystal_F_000 848
_exptl_crystal_size_max 0.27
_exptl_crystal_size_mid 0.19
_exptl_crystal_size_min 0.16
_platon_squeeze_details
;
The unit cell contains disordered methanol molecules which could not be reliably
modelled during refinement but the corresponding scattering contribution were
taken into account using SQUEEZE/PLATON procedure.
The solvent region contains about 35 e/cell in a void of 156 A3, which
corresponds to 2 molecules of methanol per cell , i.e 1 molecule of methanol
per formula unit and empirical formula, F(000), M, mu, D have been calculated
on this assumption.
;
_refine_diff_density_max 1.207
_refine_diff_density_min -1.109
_refine_diff_density_rms 0.114
_refine_ls_extinction_method none
_refine_ls_goodness_of_fit_ref 1.050
_refine_ls_hydrogen_treatment constr
_refine_ls_matrix_type full
_refine_ls_number_parameters 382
_refine_ls_number_reflns 9212
_refine_ls_number_restraints 0
_refine_ls_restrained_S_all 1.050
_refine_ls_R_factor_all 0.0836
_refine_ls_R_factor_gt 0.0590
_refine_ls_shift/su_max 0.000
_refine_ls_shift/su_mean 0.000
_refine_ls_structure_factor_coef Fsqd
_refine_ls_weighting_details 'calc w=1/[\s^2^(Fo^2^)+(0.0680P)^2^+3.4935P] where P=(Fo^2^+2Fc^2^)/3'
_refine_ls_weighting_scheme calc
_refine_ls_wR_factor_gt 0.1440
_refine_ls_wR_factor_ref 0.1553
_reflns_number_gt 6830
_reflns_number_total 9212
_reflns_threshold_expression >2sigma(I)
_cod_data_source_file c3nj00041a.txt
_cod_data_source_block (MeS)3-TTF-SCH2CONH-Terpy-ZnCl2.MeOH
_cod_database_code 7054082

loop_
_symmetry_equiv_pos_as_xyz
'x, y, z'
'-x, -y, -z'

loop_
_atom_site_label
_atom_site_type_symbol
_atom_site_fract_x
_atom_site_fract_y
_atom_site_fract_z
_atom_site_U_iso_or_equiv
_atom_site_adp_type
_atom_site_occupancy
_atom_site_symmetry_multiplicity
_atom_site_calc_flag
_atom_site_refinement_flags
C1 C 1.3603(7) 0.8406(5) 0.4778(2) 0.0500(12) Uani 1 1 d .
C2 C 1.3986(7) 0.7979(4) 0.5339(2) 0.0518(12) Uani 1 1 d .
C3 C 1.4121(7) 0.7327(4) 0.6536(2) 0.0517(13) Uani 1 1 d .
C4 C 1.5466(8) 0.7110(5) 0.6231(2) 0.0579(14) Uani 1 1 d .
C5 C 1.1534(14) 0.6963(14) 0.7430(4) 0.165(6) Uani 1 1 d .
H5A H 1.1440 0.7765 0.7392 0.247 Uiso 1 1 calc R
H5B H 1.1111 0.6693 0.7855 0.247 Uiso 1 1 calc R
H5C H 1.0852 0.6358 0.7069 0.247 Uiso 1 1 calc R
C6 C 1.609(2) 0.4979(9) 0.6387(6) 0.175(6) Uani 1 1 d .
H6A H 1.4887 0.4684 0.6504 0.263 Uiso 1 1 calc R
H6B H 1.6716 0.4579 0.6628 0.263 Uiso 1 1 calc R
H6C H 1.6155 0.4780 0.5911 0.263 Uiso 1 1 calc R
C7 C 1.2295(6) 0.9278(5) 0.3845(2) 0.0466(11) Uani 1 1 d .
C8 C 1.3656(6) 0.9060(4) 0.35744(18) 0.0411(10) Uani 1 1 d .
C9 C 0.8894(10) 0.8551(12) 0.3298(6) 0.156(5) Uani 1 1 d .
H9A H 0.9110 0.7881 0.3025 0.234 Uiso 1 1 calc R
H9B H 0.8047 0.8785 0.3067 0.234 Uiso 1 1 calc R
H9C H 0.8458 0.8276 0.3721 0.234 Uiso 1 1 calc R
C10 C 1.3872(5) 0.7747(4) 0.23473(18) 0.0334(8) Uani 1 1 d .
H10A H 1.4624 0.7742 0.1975 0.040 Uiso 1 1 calc R
H10B H 1.4060 0.7220 0.2665 0.040 Uiso 1 1 calc R
C11 C 1.2001(5) 0.7231(3) 0.20893(17) 0.0277(7) Uani 1 1 d .
C12 C 1.0218(4) 0.7398(3) 0.11068(15) 0.0190(6) Uani 1 1 d .
C13 C 1.0364(4) 0.7970(3) 0.05159(15) 0.0203(6) Uani 1 1 d .
H13 H 1.1454 0.8434 0.0372 0.024 Uiso 1 1 calc R
C14 C 0.8865(4) 0.7835(3) 0.01500(15) 0.0184(6) Uani 1 1 d .
C15 C 0.8808(4) 0.8414(3) -0.04769(15) 0.0194(6) Uani 1 1 d .
C16 C 1.0269(4) 0.8931(3) -0.08445(17) 0.0242(7) Uani 1 1 d .
H16 H 1.1366 0.8973 -0.0693 0.029 Uiso 1 1 calc R
C17 C 1.0050(5) 0.9382(3) -0.14437(18) 0.0308(8) Uani 1 1 d .
H17 H 1.1005 0.9731 -0.1701 0.037 Uiso 1 1 calc R
C18 C 0.8396(5) 0.9309(4) -0.16570(17) 0.0310(8) Uani 1 1 d .
H18 H 0.8225 0.9592 -0.2061 0.037 Uiso 1 1 calc R
C19 C 0.7006(5) 0.8805(3) -0.12557(17) 0.0259(7) Uani 1 1 d .
H19 H 0.5902 0.8773 -0.1391 0.031 Uiso 1 1 calc R
C20 C 0.8570(4) 0.6652(3) 0.12982(16) 0.0219(6) Uani 1 1 d .
H20 H 0.8446 0.6239 0.1681 0.026 Uiso 1 1 calc R
C21 C 0.7133(4) 0.6552(3) 0.08940(16) 0.0207(6) Uani 1 1 d .
C22 C 0.5294(4) 0.5795(3) 0.10295(16) 0.0210(6) Uani 1 1 d .
C23 C 0.4846(4) 0.5008(3) 0.15326(18) 0.0278(7) Uani 1 1 d .
H23 H 0.5700 0.4920 0.1810 0.033 Uiso 1 1 calc R
C24 C 0.3069(5) 0.4351(3) 0.16117(19) 0.0305(8) Uani 1 1 d .
H24 H 0.2725 0.3828 0.1949 0.037 Uiso 1 1 calc R
C25 C 0.1834(5) 0.4487(3) 0.11844(19) 0.0302(8) Uani 1 1 d .
H25 H 0.0651 0.4051 0.1226 0.036 Uiso 1 1 calc R
C26 C 0.2388(4) 0.5280(3) 0.06965(18) 0.0264(7) Uani 1 1 d .
H26 H 0.1552 0.5362 0.0408 0.032 Uiso 1 1 calc R
Cl1 Cl 0.52213(10) 0.91185(8) 0.07731(4) 0.02705(18) Uani 1 1 d .
Cl2 Cl 0.28168(11) 0.68116(9) -0.07829(4) 0.0315(2) Uani 1 1 d .
N1 N 1.1759(4) 0.7628(3) 0.14820(14) 0.0235(6) Uani 1 1 d .
H1 H 1.2696 0.8084 0.1310 0.028 Uiso 1 1 calc R
N2 N 0.7276(3) 0.7144(2) 0.03420(13) 0.0196(5) Uani 1 1 d .
N3 N 0.7206(4) 0.8362(3) -0.06776(13) 0.0214(5) Uani 1 1 d .
N4 N 0.4070(3) 0.5938(3) 0.06167(14) 0.0227(6) Uani 1 1 d .
O1 O 1.0836(4) 0.6564(3) 0.23964(14) 0.0432(7) Uani 1 1 d .
S1 S 1.19262(18) 0.89944(15) 0.46915(6) 0.0591(4) Uani 1 1 d .
S2 S 1.49218(19) 0.85166(13) 0.40769(5) 0.0533(3) Uani 1 1 d .
S3 S 1.28044(18) 0.79064(14) 0.60746(6) 0.0576(4) Uani 1 1 d .
S4 S 1.5766(2) 0.74570(15) 0.53947(6) 0.0636(4) Uani 1 1 d .
S5 S 1.3683(2) 0.70917(14) 0.73846(6) 0.0615(4) Uani 1 1 d .
S6 S 1.7006(3) 0.66148(17) 0.66062(8) 0.0817(5) Uani 1 1 d .
S7 S 1.0896(2) 0.9886(2) 0.34514(8) 0.0835(6) Uani 1 1 d .
S8 S 1.44276(14) 0.93547(10) 0.27630(5) 0.0392(3) Uani 1 1 d .
Zn1 Zn 0.51150(5) 0.74719(4) -0.003284(18) 0.02112(11) Uani 1 1 d .

loop_
_atom_site_aniso_label
_atom_site_aniso_U_11
_atom_site_aniso_U_22
_atom_site_aniso_U_33
_atom_site_aniso_U_23
_atom_site_aniso_U_13
_atom_site_aniso_U_12
C1 0.067(3) 0.050(3) 0.0186(18) 0.0098(17) -0.0125(18) 0.002(2)
C2 0.071(3) 0.044(3) 0.026(2) 0.0099(18) -0.013(2) 0.001(2)
C3 0.080(3) 0.033(2) 0.026(2) 0.0110(17) -0.016(2) -0.001(2)
C4 0.092(4) 0.050(3) 0.027(2) 0.013(2) -0.007(2) 0.018(3)
C5 0.171(10) 0.345(18) 0.059(4) 0.093(8) 0.047(5) 0.170(12)
C6 0.326(19) 0.091(7) 0.126(9) 0.015(6) -0.026(10) 0.097(10)
C7 0.047(2) 0.054(3) 0.0254(19) 0.0146(18) -0.0104(18) -0.001(2)
C8 0.056(3) 0.036(2) 0.0173(16) 0.0072(15) -0.0113(17) -0.0020(19)
C9 0.059(5) 0.227(13) 0.184(11) 0.023(10) -0.015(6) 0.055(7)
C10 0.040(2) 0.039(2) 0.0224(17) 0.0050(15) -0.0095(15) 0.0153(17)
C11 0.0335(18) 0.0294(18) 0.0194(15) 0.0027(13) -0.0049(13) 0.0105(15)
C12 0.0195(14) 0.0185(15) 0.0192(14) 0.0010(12) -0.0014(11) 0.0075(12)
C13 0.0199(15) 0.0213(15) 0.0190(14) 0.0037(12) 0.0022(11) 0.0063(12)
C14 0.0182(14) 0.0189(15) 0.0163(14) 0.0005(11) 0.0002(11) 0.0049(12)
C15 0.0203(15) 0.0193(15) 0.0182(14) 0.0023(12) -0.0004(11) 0.0066(12)
C16 0.0235(16) 0.0254(17) 0.0237(16) 0.0056(13) 0.0026(13) 0.0081(13)
C17 0.0333(19) 0.0292(19) 0.0294(18) 0.0123(15) 0.0058(15) 0.0077(15)
C18 0.042(2) 0.0317(19) 0.0193(16) 0.0059(14) -0.0027(14) 0.0115(16)
C19 0.0285(17) 0.0292(18) 0.0224(16) 0.0035(13) -0.0048(13) 0.0131(14)
C20 0.0210(15) 0.0230(16) 0.0207(15) 0.0051(12) 0.0017(12) 0.0059(12)
C21 0.0190(15) 0.0199(15) 0.0228(15) 0.0015(12) 0.0028(12) 0.0069(12)
C22 0.0179(14) 0.0194(15) 0.0242(15) 0.0030(12) 0.0006(12) 0.0045(12)
C23 0.0233(16) 0.0275(18) 0.0312(18) 0.0058(14) 0.0037(14) 0.0066(14)
C24 0.0345(19) 0.0208(17) 0.0329(19) 0.0089(14) 0.0113(15) 0.0040(14)
C25 0.0204(16) 0.0220(17) 0.040(2) -0.0007(15) 0.0058(14) -0.0008(13)
C26 0.0167(15) 0.0240(17) 0.0343(18) -0.0010(14) -0.0019(13) 0.0036(13)
Cl1 0.0223(4) 0.0243(4) 0.0307(4) 0.0000(3) 0.0037(3) 0.0045(3)
Cl2 0.0227(4) 0.0398(5) 0.0301(4) -0.0001(4) -0.0089(3) 0.0100(4)
N1 0.0194(13) 0.0281(15) 0.0214(13) 0.0065(11) -0.0015(10) 0.0053(11)
N2 0.0181(12) 0.0201(13) 0.0204(12) 0.0028(10) -0.0007(10) 0.0064(10)
N3 0.0234(13) 0.0235(14) 0.0177(12) 0.0009(10) -0.0018(10) 0.0096(11)
N4 0.0176(13) 0.0213(14) 0.0274(14) 0.0018(11) 0.0015(11) 0.0053(11)
O1 0.0404(16) 0.0539(19) 0.0289(14) 0.0193(13) 0.0004(12) 0.0047(14)
S1 0.0586(7) 0.0841(10) 0.0261(5) 0.0215(6) -0.0024(5) 0.0106(7)
S2 0.0768(9) 0.0630(8) 0.0214(5) 0.0123(5) -0.0077(5) 0.0244(7)
S3 0.0632(8) 0.0711(9) 0.0276(5) 0.0234(5) -0.0068(5) 0.0057(6)
S4 0.0947(11) 0.0680(9) 0.0319(6) 0.0192(6) -0.0021(6) 0.0297(8)
S5 0.0840(10) 0.0624(8) 0.0268(5) 0.0203(5) -0.0087(6) 0.0079(7)
S6 0.1334(16) 0.0815(11) 0.0501(8) 0.0234(8) -0.0061(9) 0.0584(11)
S7 0.0626(9) 0.1308(16) 0.0574(9) 0.0495(10) -0.0102(7) 0.0238(9)
S8 0.0497(6) 0.0356(5) 0.0189(4) 0.0082(4) -0.0076(4) -0.0024(4)
Zn1 0.01556(18) 0.0254(2) 0.02228(19) 0.00196(15) -0.00151(13) 0.00742(15)

loop_
_atom_type_symbol
_atom_type_description
_atom_type_scat_dispersion_real
_atom_type_scat_dispersion_imag
_atom_type_scat_source
C C 0.0033 0.0016 'International Tables Vol C Tables 4.2.6.8 and 6.1.1.4'
H H 0.0000 0.0000 'International Tables Vol C Tables 4.2.6.8 and 6.1.1.4'
Cl Cl 0.1484 0.1585 'International Tables Vol C Tables 4.2.6.8 and 6.1.1.4'
N N 0.0061 0.0033 'International Tables Vol C Tables 4.2.6.8 and 6.1.1.4'
O O 0.0106 0.0060 'International Tables Vol C Tables 4.2.6.8 and 6.1.1.4'
S S 0.1246 0.1234 'International Tables Vol C Tables 4.2.6.8 and 6.1.1.4'
Zn Zn 0.2839 1.4301 'International Tables Vol C Tables 4.2.6.8 and 6.1.1.4'

loop_
_geom_angle_atom_site_label_1
_geom_angle_atom_site_label_2
_geom_angle_atom_site_label_3
_geom_angle
C2 C1 S1 125.0(4)
C2 C1 S2 120.7(5)
S1 C1 S2 114.1(2)
C1 C2 S3 123.7(5)
C1 C2 S4 122.0(4)
S3 C2 S4 114.2(2)
C4 C3 S3 118.4(3)
C4 C3 S5 122.3(4)
S3 C3 S5 119.3(4)
C3 C4 S6 126.1(3)
C3 C4 S4 116.2(4)
S6 C4 S4 117.5(4)
S5 C5 H5A 109.5
S5 C5 H5B 109.5
H5A C5 H5B 109.5
S5 C5 H5C 109.5
H5A C5 H5C 109.5
H5B C5 H5C 109.5
S6 C6 H6A 109.5
S6 C6 H6B 109.5
H6A C6 H6B 109.5
S6 C6 H6C 109.5
H6A C6 H6C 109.5
H6B C6 H6C 109.5
C8 C7 S7 126.3(3)
C8 C7 S1 116.6(3)
S7 C7 S1 117.1(3)
C7 C8 S2 118.1(3)
C7 C8 S8 126.7(3)
S2 C8 S8 115.0(3)
S7 C9 H9A 109.5
S7 C9 H9B 109.5
H9A C9 H9B 109.5
S7 C9 H9C 109.5
H9A C9 H9C 109.5
H9B C9 H9C 109.5
C11 C10 S8 110.3(3)
C11 C10 H10A 109.6
S8 C10 H10A 109.6
C11 C10 H10B 109.6
S8 C10 H10B 109.6
H10A C10 H10B 108.1
O1 C11 N1 124.3(3)
O1 C11 C10 122.9(3)
N1 C11 C10 112.7(3)
N1 C12 C13 116.8(3)
N1 C12 C20 123.5(3)
C13 C12 C20 119.8(3)
C14 C13 C12 118.9(3)
C14 C13 H13 120.6
C12 C13 H13 120.6
N2 C14 C13 121.4(3)
N2 C14 C15 113.5(3)
C13 C14 C15 125.1(3)
N3 C15 C16 122.1(3)
N3 C15 C14 114.8(3)
C16 C15 C14 123.1(3)
C15 C16 C17 118.3(3)
C15 C16 H16 120.8
C17 C16 H16 120.8
C16 C17 C18 119.6(3)
C16 C17 H17 120.2
C18 C17 H17 120.2
C19 C18 C17 118.7(3)
C19 C18 H18 120.6
C17 C18 H18 120.6
N3 C19 C18 122.0(3)
N3 C19 H19 119.0
C18 C19 H19 119.0
C21 C20 C12 117.4(3)
C21 C20 H20 121.3
C12 C20 H20 121.3
N2 C21 C20 122.5(3)
N2 C21 C22 113.6(3)
C20 C21 C22 123.9(3)
N4 C22 C23 122.0(3)
N4 C22 C21 114.3(3)
C23 C22 C21 123.6(3)
C22 C23 C24 118.2(3)
C22 C23 H23 120.9
C24 C23 H23 120.9
C25 C24 C23 119.4(3)
C25 C24 H24 120.3
C23 C24 H24 120.3
C26 C25 C24 118.7(3)
C26 C25 H25 120.6
C24 C25 H25 120.6
N4 C26 C25 123.3(3)
N4 C26 H26 118.4
C25 C26 H26 118.4
C11 N1 C12 129.3(3)
C11 N1 H1 115.3
C12 N1 H1 115.3
C21 N2 C14 120.0(3)
C21 N2 Zn1 119.3(2)
C14 N2 Zn1 117.9(2)
C19 N3 C15 119.2(3)
C19 N3 Zn1 125.3(2)
C15 N3 Zn1 115.4(2)
C26 N4 C22 118.3(3)
C26 N4 Zn1 126.7(2)
C22 N4 Zn1 114.4(2)
C1 S1 C7 95.6(2)
C8 S2 C1 95.2(2)
C3 S3 C2 95.2(3)
C4 S4 C2 95.9(3)
C5 S5 C3 103.1(3)
C4 S6 C6 101.4(5)
C7 S7 C9 103.2(4)
C8 S8 C10 100.63(19)
N2 Zn1 N3 75.36(10)
N2 Zn1 N4 73.88(10)
N3 Zn1 N4 145.27(10)
N2 Zn1 Cl2 146.66(8)
N3 Zn1 Cl2 100.30(7)
N4 Zn1 Cl2 96.58(8)
N2 Zn1 Cl1 97.48(8)
N3 Zn1 Cl1 102.63(8)
N4 Zn1 Cl1 97.00(8)
Cl2 Zn1 Cl1 115.55(4)

loop_
_geom_bond_atom_site_label_1
_geom_bond_atom_site_label_2
_geom_bond_distance
C1 C2 1.348(6)
C1 S1 1.747(6)
C1 S2 1.762(5)
C2 S3 1.758(5)
C2 S4 1.769(6)
C3 C4 1.348(8)
C3 S3 1.757(5)
C3 S5 1.763(5)
C4 S6 1.751(6)
C4 S4 1.758(5)
C5 S5 1.719(9)
C5 H5A 0.9600
C5 H5B 0.9600
C5 H5C 0.9600
C6 S6 1.756(10)
C6 H6A 0.9600
C6 H6B 0.9600
C6 H6C 0.9600
C7 C8 1.331(7)
C7 S7 1.759(5)
C7 S1 1.764(4)
C8 S2 1.748(4)
C8 S8 1.766(4)
C9 S7 1.800(10)
C9 H9A 0.9600
C9 H9B 0.9600
C9 H9C 0.9600
C10 C11 1.500(5)
C10 S8 1.829(4)
C10 H10A 0.9700
C10 H10B 0.9700
C11 O1 1.211(4)
C11 N1 1.379(4)
C12 N1 1.391(4)
C12 C13 1.398(4)
C12 C20 1.402(4)
C13 C14 1.377(4)
C13 H13 0.9300
C14 N2 1.347(4)
C14 C15 1.488(4)
C15 N3 1.349(4)
C15 C16 1.390(4)
C16 C17 1.390(5)
C16 H16 0.9300
C17 C18 1.391(5)
C17 H17 0.9300
C18 C19 1.387(5)
C18 H18 0.9300
C19 N3 1.343(4)
C19 H19 0.9300
C20 C21 1.388(4)
C20 H20 0.9300
C21 N2 1.342(4)
C21 C22 1.494(4)
C22 N4 1.360(4)
C22 C23 1.388(5)
C23 C24 1.403(5)
C23 H23 0.9300
C24 C25 1.381(5)
C24 H24 0.9300
C25 C26 1.375(5)
C25 H25 0.9300
C26 N4 1.337(4)
C26 H26 0.9300
Cl1 Zn1 2.3139(9)
Cl2 Zn1 2.2513(9)
N1 H1 0.8600
N2 Zn1 2.088(3)
N3 Zn1 2.173(3)
N4 Zn1 2.228(3)

loop_
_platon_squeeze_void_nr
_platon_squeeze_void_average_x
_platon_squeeze_void_average_y
_platon_squeeze_void_average_z
_platon_squeeze_void_volume
_platon_squeeze_void_count_electrons
1 0.000 0.500 0.500 156.3 35.4
